data_2008118
loop_
_publ_author_name
'Cambie, Richard C.'
'Rickard, Clifton E. F.'
'Rutledge, P. Stewart'
'Yang, Xiao-Shuang'

_publ_section_title
;
 Scalarolide and scalarin, sesterterpenes from Cacospongia and Ircinia
 sponges
;
_journal_issue 1
_journal_name_full 'Acta Crystallographica Section C'
_journal_page_first 112
_journal_page_last 114
_journal_paper_doi 10.1107/S0108270198011305
_journal_volume 55
_journal_year 1999
_chemical_formula_moiety 'C27 H40 O5,C H4 O'
_chemical_formula_sum 'C28 H44 O6'
_chemical_formula_weight 476.63
_chemical_name_common Scalarin
_chemical_name_systematic
;
 12\a-acetoxy-19\a-hydroxyscalar-19,20-olide methanol solvate
;
_space_group_IT_number 19
_symmetry_cell_setting orthorhombic
_symmetry_space_group_name_Hall 'P 2ac 2ab'
_symmetry_space_group_name_H-M 'P 21 21 21'
_audit_creation_method SHELXL-97
_cell_angle_alpha 90.00
_cell_angle_beta 90.00
_cell_angle_gamma 90.00
_cell_formula_units_Z 4
_cell_length_a 6.3833(3)
_cell_length_b 10.9108(6)
_cell_length_c 37.2967(19)
_cell_measurement_reflns_used 7137
_cell_measurement_temperature 203(2)
_cell_measurement_theta_max 25
_cell_measurement_theta_min 2
_cell_volume 2597.6(2)
_computing_cell_refinement 'SAINT (Siemens, 1994)'
_computing_data_collection 'SMART (Siemens, 1994)'
_computing_data_reduction SAINT
_computing_molecular_graphics 'SHELXTL (Siemens, 1994)'
_computing_publication_material SHELXL97
_computing_structure_refinement 'SHELXL97 (Sheldrick, 1997)'
_computing_structure_solution 'SHELXS97 (Sheldrick, 1990)'
_diffrn_ambient_temperature 203(2)
_diffrn_measured_fraction_theta_full 1.000
_diffrn_measured_fraction_theta_max 1.000
_diffrn_measurement_device_type 'Siemans SMART'
_diffrn_measurement_method 'Area-detector \w scans'
_diffrn_radiation_monochromator graphite
_diffrn_radiation_source 'fine-focus sealed tube'
_diffrn_radiation_type MoK\a
_diffrn_radiation_wavelength 0.71073
_diffrn_reflns_av_R_equivalents 0.0532
_diffrn_reflns_av_sigmaI/netI 0.0598
_diffrn_reflns_limit_h_max 7
_diffrn_reflns_limit_h_min -7
_diffrn_reflns_limit_k_max 12
_diffrn_reflns_limit_k_min 0
_diffrn_reflns_limit_l_max 44
_diffrn_reflns_limit_l_min 0
_diffrn_reflns_number 14889
_diffrn_reflns_theta_full 24.99
_diffrn_reflns_theta_max 25
_diffrn_reflns_theta_min 1.94
_diffrn_standards_decay_% 0
_exptl_absorpt_coefficient_mu 0.084
_exptl_absorpt_correction_T_max 0.9950
_exptl_absorpt_correction_T_min 0.9818
_exptl_absorpt_correction_type 'Multi-scan (Blessing, 1995)'
_exptl_crystal_colour Colourless
_exptl_crystal_density_diffrn 1.219
_exptl_crystal_density_method 'not measured'
_exptl_crystal_description Plate
_exptl_crystal_F_000 1036
_exptl_crystal_size_max 0.22
_exptl_crystal_size_mid 0.16
_exptl_crystal_size_min 0.06
_refine_diff_density_max 0.184
_refine_diff_density_min -0.210
_refine_ls_abs_structure_details 'Flack H D (1983)'
_refine_ls_abs_structure_Flack 1.6(18)
_refine_ls_extinction_method none
_refine_ls_goodness_of_fit_ref 1.076
_refine_ls_hydrogen_treatment mixed
_refine_ls_matrix_type full
_refine_ls_number_parameters 317
_refine_ls_number_reflns 4541
_refine_ls_number_restraints 0
_refine_ls_restrained_S_all 1.076
_refine_ls_R_factor_all 0.0934
_refine_ls_R_factor_gt 0.0565
_refine_ls_shift/su_max 0.013
_refine_ls_shift/su_mean 0.000
_refine_ls_structure_factor_coef Fsqd
_refine_ls_weighting_details 'w = 1/[\s^2^(Fo^2^)+(0.0566P)^2^+0.6084P] where P=(Fo^2^+2Fc^2^)/3'
_refine_ls_weighting_scheme calc
_refine_ls_wR_factor_ref 0.1346
_reflns_number_gt 3191
_reflns_number_total 4541
_reflns_threshold_expression I>2\s(I)
_cod_data_source_file sx1072.cif
_cod_data_source_block II
_cod_depositor_comments
;
The following automatic conversions were performed:
'_symmetry_cell_setting' value 'Orthorhombic' changed to 'orthorhombic'
according to '/home/saulius/struct/CIF-dictionaries/cif_core.dic'
dictionary named 'cif_core.dic' version 2.4.1 from 2010-06-29.

Automatic conversion script
Id: cif_fix_enum 1527 2010-12-29 10:47:43Z saulius 

The following automatic conversions were performed:

'_refine_ls_weighting_scheme' value 'calc w =
1/[\s^2^(Fo^2^)+(0.0566P)^2^+0.6084P] where P=(Fo^2^+2Fc^2^)/3' was
changed to 'calc'. New tag '_refine_ls_weighting_details' was
created. The value of the new tag was set to 'w =
1/[\s^2^(Fo^2^)+(0.0566P)^2^+0.6084P] where P=(Fo^2^+2Fc^2^)/3'.

Automatic conversion script
Id: cif_fix_values 3143 2015-03-26 13:38:13Z robertas 
;
_cod_database_code 2008118
_cod_database_fobs_code 2008118

loop_
_symmetry_equiv_pos_as_xyz
'x, y, z'
'-x+1/2, -y, z+1/2'
'x+1/2, -y+1/2, -z'
'-x, y+1/2, -z+1/2'

loop_
_atom_site_label
_atom_site_fract_x
_atom_site_fract_y
_atom_site_fract_z
_atom_site_U_iso_or_equiv
_atom_site_adp_type
_atom_site_calc_flag
_atom_site_refinement_flags
_atom_site_occupancy
_atom_site_disorder_assembly
_atom_site_disorder_group
_atom_site_type_symbol
O1 0.1423(4) 0.7094(2) 0.82479(5) 0.0413(6) Uani d . 1 . . O
O2 0.0242(5) 0.6349(3) 0.77230(7) 0.0734(9) Uani d . 1 . . O
O3 0.4593(4) 1.2503(2) 0.83372(7) 0.0610(7) Uani d . 1 . . O
O4 0.3494(5) 0.9032(2) 0.77611(7) 0.0654(8) Uani d . 1 . . O
H4A 0.3612 0.9230 0.7547 0.098 Uiso calc R 1 . . H
O20 0.3600(4) 1.1068(2) 0.79463(6) 0.0531(6) Uani d . 1 . . O
C1 -0.1957(6) 0.4520(3) 0.88712(9) 0.0472(9) Uani d . 1 . . C
H1A -0.2737 0.4527 0.8645 0.057 Uiso calc R 1 . . H
H1B -0.0460 0.4514 0.8813 0.057 Uiso calc R 1 . . H
C2 -0.2488(7) 0.3348(3) 0.90748(10) 0.0573(10) Uani d . 1 . . C
H2A -0.4008 0.3301 0.9108 0.069 Uiso calc R 1 . . H
H2B -0.2054 0.2639 0.8932 0.069 Uiso calc R 1 . . H
C3 -0.1426(7) 0.3294(3) 0.94365(10) 0.0584(10) Uani d . 1 . . C
H3A 0.0091 0.3232 0.9400 0.070 Uiso calc R 1 . . H
H3B -0.1883 0.2550 0.9561 0.070 Uiso calc R 1 . . H
C4 -0.1882(6) 0.4408(3) 0.96770(9) 0.0475(9) Uani d . 1 . . C
C5 -0.1415(5) 0.5595(3) 0.94572(8) 0.0386(7) Uani d . 1 . . C
H5A 0.0100 0.5536 0.9403 0.046 Uiso calc R 1 . . H
C6 -0.1607(6) 0.6791(3) 0.96662(9) 0.0463(9) Uani d . 1 . . C
H6A -0.0981 0.6687 0.9904 0.056 Uiso calc R 1 . . H
H6B -0.3092 0.6991 0.9698 0.056 Uiso calc R 1 . . H
C7 -0.0516(6) 0.7843(3) 0.94709(8) 0.0418(8) Uani d . 1 . . C
H7A 0.0990 0.7672 0.9461 0.050 Uiso calc R 1 . . H
H7B -0.0711 0.8597 0.9609 0.050 Uiso calc R 1 . . H
C8 -0.1319(5) 0.8054(3) 0.90874(8) 0.0349(7) Uani d . 1 . . C
C9 -0.1365(5) 0.6807(3) 0.88872(8) 0.0321(7) Uani d . 1 . . C
H9A 0.0124 0.6560 0.8870 0.038 Uiso calc R 1 . . H
C10 -0.2465(5) 0.5703(3) 0.90810(8) 0.0357(8) Uani d . 1 . . C
C11 -0.2063(5) 0.6998(3) 0.84952(8) 0.0383(8) Uani d . 1 . . C
H11A -0.2190 0.6200 0.8377 0.046 Uiso calc R 1 . . H
H11B -0.3443 0.7391 0.8492 0.046 Uiso calc R 1 . . H
C12 -0.0505(5) 0.7791(3) 0.82894(9) 0.0374(8) Uani d . 1 . . C
H12A -0.1087 0.7954 0.8048 0.045 Uiso calc R 1 . . H
C13 -0.0008(5) 0.9038(3) 0.84697(8) 0.0345(8) Uani d . 1 . . C
C14 0.0319(5) 0.8873(3) 0.88855(8) 0.0342(7) Uani d . 1 . . C
H14A 0.1655 0.8417 0.8907 0.041 Uiso calc R 1 . . H
C15 0.0750(6) 1.0111(3) 0.90738(10) 0.0481(9) Uani d . 1 . . C
H15A -0.0595 1.0501 0.9129 0.058 Uiso calc R 1 . . H
H15B 0.1461 0.9950 0.9302 0.058 Uiso calc R 1 . . H
C16 0.2046(6) 1.0988(3) 0.88613(9) 0.0449(9) Uani d . 1 . . C
H16A 0.2448 1.1738 0.8964 0.054 Uiso calc R 1 . . H
C17 0.2636(5) 1.0723(3) 0.85312(9) 0.0398(8) Uani d . 1 . . C
C18 0.2099(5) 0.9567(3) 0.83346(8) 0.0366(8) Uani d . 1 . . C
H18A 0.3198 0.8959 0.8392 0.044 Uiso calc R 1 . . H
C19 -0.0399(8) 0.4352(4) 1.00018(10) 0.0665(12) Uani d . 1 . . C
H19A 0.1025 0.4509 0.9924 0.100 Uiso calc R 1 . . H
H19B -0.0478 0.3546 1.0111 0.100 Uiso calc R 1 . . H
H19C -0.0811 0.4967 1.0176 0.100 Uiso calc R 1 . . H
C20 -0.4146(6) 0.4330(4) 0.98206(11) 0.0611(11) Uani d . 1 . . C
H20A -0.4237 0.3682 0.9998 0.092 Uiso calc R 1 . . H
H20B -0.5094 0.4153 0.9624 0.092 Uiso calc R 1 . . H
H20C -0.4529 0.5105 0.9930 0.092 Uiso calc R 1 . . H
C21 -0.3500(5) 0.8686(3) 0.91180(10) 0.0473(9) Uani d . 1 . . C
H21A -0.3310 0.9560 0.9152 0.071 Uiso calc R 1 . . H
H21B -0.4256 0.8349 0.9321 0.071 Uiso calc R 1 . . H
H21C -0.4293 0.8543 0.8900 0.071 Uiso calc R 1 . . H
C22 -0.4869(5) 0.5857(3) 0.90874(10) 0.0508(9) Uani d . 1 . . C
H22A -0.5527 0.5057 0.9099 0.076 Uiso calc R 1 . . H
H22B -0.5319 0.6276 0.8871 0.076 Uiso calc R 1 . . H
H22C -0.5270 0.6336 0.9296 0.076 Uiso calc R 1 . . H
C23 -0.1829(5) 0.9912(3) 0.83769(10) 0.0452(9) Uani d . 1 . . C
H23A -0.1798 1.0098 0.8123 0.068 Uiso calc R 1 . . H
H23B -0.1684 1.0664 0.8513 0.068 Uiso calc R 1 . . H
H23C -0.3151 0.9523 0.8436 0.068 Uiso calc R 1 . . H
C24 0.3713(5) 1.1533(4) 0.82740(10) 0.0471(9) Uani d . 1 . . C
C25 0.2361(6) 0.9907(3) 0.79396(9) 0.0461(9) Uani d . 1 . . C
H25A 0.0982 1.0036 0.7824 0.055 Uiso calc R 1 . . H
C26 0.1608(6) 0.6424(3) 0.79449(10) 0.0498(9) Uani d . 1 . . C
C27 0.3671(7) 0.5814(4) 0.79205(12) 0.0753(13) Uani d . 1 . . C
H27A 0.3631 0.5196 0.7734 0.113 Uiso calc R 1 . . H
H27B 0.4000 0.5430 0.8148 0.113 Uiso calc R 1 . . H
H27C 0.4737 0.6418 0.7864 0.113 Uiso calc R 1 . . H
O5 0.2529(5) 0.8785(3) 0.70694(8) 0.0730(8) Uani d . 1 . . O
H5 0.366(7) 0.811(4) 0.6906(11) 0.088 Uiso d . 1 . . H
C30 0.0587(8) 0.8234(5) 0.70174(14) 0.0836(14) Uani d . 1 . . C
H30A -0.0490 0.8721 0.7133 0.125 Uiso calc R 1 . . H
H30B 0.0601 0.7418 0.7121 0.125 Uiso calc R 1 . . H
H30C 0.0297 0.8179 0.6763 0.125 Uiso calc R 1 . . H

loop_
_atom_site_aniso_label
_atom_site_aniso_U_11
_atom_site_aniso_U_22
_atom_site_aniso_U_33
_atom_site_aniso_U_12
_atom_site_aniso_U_13
_atom_site_aniso_U_23
O1 0.0410(13) 0.0500(14) 0.0328(12) 0.0036(12) -0.0006(11) -0.0072(11)
O2 0.075(2) 0.088(2) 0.0565(17) 0.0027(18) -0.0166(17) -0.0262(16)
O3 0.0620(17) 0.0578(17) 0.0631(18) -0.0203(15) 0.0063(14) 0.0037(14)
O4 0.084(2) 0.0660(17) 0.0458(15) -0.0045(16) 0.0195(15) -0.0021(13)
O20 0.0567(16) 0.0557(15) 0.0470(15) -0.0102(14) 0.0047(13) 0.0085(12)
C1 0.062(2) 0.043(2) 0.0371(19) -0.0050(18) 0.0022(17) -0.0055(17)
C2 0.077(3) 0.042(2) 0.052(2) -0.004(2) 0.003(2) -0.0090(18)
C3 0.080(3) 0.042(2) 0.053(2) 0.005(2) 0.000(2) 0.0048(19)
C4 0.060(2) 0.046(2) 0.0366(19) -0.0007(19) 0.0075(17) -0.0006(17)
C5 0.0383(18) 0.0445(19) 0.0331(17) -0.0016(17) 0.0040(15) -0.0019(15)
C6 0.054(2) 0.050(2) 0.0350(18) -0.0048(19) 0.0051(17) -0.0043(16)
C7 0.048(2) 0.045(2) 0.0324(18) -0.0054(17) 0.0003(16) -0.0069(16)
C8 0.0336(17) 0.0378(18) 0.0334(17) 0.0004(15) 0.0034(15) -0.0053(14)
C9 0.0295(16) 0.0376(18) 0.0291(16) 0.0001(14) 0.0005(14) -0.0018(14)
C10 0.0320(17) 0.0396(19) 0.0354(18) 0.0005(15) 0.0029(15) -0.0044(15)
C11 0.0340(18) 0.0447(19) 0.0362(18) -0.0035(15) -0.0049(15) -0.0023(15)
C12 0.0340(17) 0.047(2) 0.0308(17) 0.0032(16) -0.0044(15) -0.0031(15)
C13 0.0270(17) 0.0411(19) 0.0353(18) 0.0025(15) -0.0020(14) 0.0004(15)
C14 0.0288(17) 0.0417(18) 0.0321(17) -0.0002(14) -0.0017(14) -0.0041(15)
C15 0.051(2) 0.049(2) 0.044(2) -0.0085(17) 0.0054(18) -0.0081(17)
C16 0.051(2) 0.042(2) 0.042(2) -0.0057(17) -0.0024(17) -0.0076(17)
C17 0.0308(17) 0.0410(19) 0.048(2) 0.0000(16) -0.0053(16) 0.0040(17)
C18 0.0314(17) 0.0435(19) 0.0347(18) 0.0000(15) -0.0009(14) -0.0006(15)
C19 0.091(3) 0.069(3) 0.039(2) 0.006(3) -0.007(2) 0.012(2)
C20 0.073(3) 0.059(2) 0.052(2) -0.009(2) 0.022(2) 0.004(2)
C21 0.041(2) 0.044(2) 0.057(2) 0.0051(17) 0.0126(18) -0.0041(17)
C22 0.036(2) 0.060(2) 0.057(2) -0.0083(17) 0.0005(18) 0.0002(19)
C23 0.037(2) 0.052(2) 0.047(2) 0.0062(17) 0.0015(16) 0.0039(16)
C24 0.0361(19) 0.056(2) 0.050(2) -0.0042(19) -0.0061(17) 0.0028(19)
C25 0.043(2) 0.052(2) 0.043(2) -0.0046(18) -0.0003(17) 0.0025(18)
C26 0.054(2) 0.051(2) 0.045(2) -0.001(2) 0.000(2) -0.0108(18)
C27 0.060(3) 0.090(3) 0.076(3) 0.012(3) 0.000(2) -0.036(3)
O5 0.071(2) 0.083(2) 0.0653(18) -0.0017(17) 0.0058(16) -0.0235(16)
C30 0.088(4) 0.078(3) 0.084(3) -0.014(3) 0.014(3) -0.007(3)

loop_
_atom_type_symbol
_atom_type_description
_atom_type_scat_dispersion_real
_atom_type_scat_dispersion_imag
_atom_type_scat_source
C C 0.0033 0.0016 'International Tables Vol C Tables 4.2.6.8 and 6.1.1.4'
H H 0.0000 0.0000 'International Tables Vol C Tables 4.2.6.8 and 6.1.1.4'
O O 0.0106 0.0060 'International Tables Vol C Tables 4.2.6.8 and 6.1.1.4'

loop_
_geom_angle_atom_site_label_1
_geom_angle_atom_site_label_2
_geom_angle_atom_site_label_3
_geom_angle
_geom_angle_publ_flag
C26 O1 C12 116.5(3) ?
C24 O20 C25 111.7(3) ?
C2 C1 C10 113.7(3) ?
C3 C2 C1 112.2(3) ?
C2 C3 C4 113.9(3) ?
C3 C4 C19 108.1(3) ?
C3 C4 C20 109.6(3) ?
C19 C4 C20 107.5(3) ?
C3 C4 C5 108.3(3) ?
C19 C4 C5 109.2(3) ?
C20 C4 C5 114.0(3) ?
C6 C5 C10 111.1(3) y
C6 C5 C4 115.2(3) y
C10 C5 C4 116.9(3) y
C5 C6 C7 111.2(3) ?
C6 C7 C8 113.8(3) ?
C7 C8 C9 108.8(2) ?
C7 C8 C21 107.3(3) ?
C9 C8 C21 114.0(3) ?
C7 C8 C14 108.1(3) ?
C9 C8 C14 106.3(2) ?
C21 C8 C14 112.3(3) ?
C11 C9 C8 110.0(2) y
C11 C9 C10 114.3(3) y
C8 C9 C10 117.3(2) y
C22 C10 C1 107.9(3) ?
C22 C10 C5 114.9(3) ?
C1 C10 C5 107.6(3) ?
C22 C10 C9 111.6(3) ?
C1 C10 C9 108.3(2) ?
C5 C10 C9 106.3(3) ?
C12 C11 C9 111.4(3) ?
O1 C12 C11 107.9(3) ?
O1 C12 C13 109.4(3) ?
C11 C12 C13 114.4(3) ?
C23 C13 C18 110.6(3) ?
C23 C13 C12 106.9(3) ?
C18 C13 C12 111.3(3) ?
C23 C13 C14 113.1(3) ?
C18 C13 C14 104.4(2) ?
C12 C13 C14 110.7(3) ?
C15 C14 C8 113.4(2) y
C15 C14 C13 111.7(3) y
C8 C14 C13 116.7(2) y
C16 C15 C14 114.6(3) ?
C17 C16 C15 120.9(3) ?
C16 C17 C24 127.5(3) ?
C16 C17 C18 125.1(3) ?
C24 C17 C18 107.0(3) ?
C17 C18 C25 104.0(3) ?
C17 C18 C13 110.7(3) ?
C25 C18 C13 120.0(3) ?
O3 C24 O20 122.4(3) ?
O3 C24 C17 127.5(3) ?
O20 C24 C17 110.2(3) ?
O4 C25 O20 108.6(3) ?
O4 C25 C18 110.9(3) ?
O20 C25 C18 104.3(3) ?
O2 C26 O1 123.2(3) ?
O2 C26 C27 124.9(3) ?
O1 C26 C27 111.9(3) ?

loop_
_geom_bond_atom_site_label_1
_geom_bond_atom_site_label_2
_geom_bond_site_symmetry_2
_geom_bond_distance
_geom_bond_publ_flag
O1 C26 . 1.351(4) ?
O1 C12 . 1.455(4) ?
O2 C26 . 1.205(4) ?
O3 C24 . 1.221(4) ?
O4 C25 . 1.370(4) ?
O20 C24 . 1.325(4) ?
O20 C25 . 1.494(4) ?
C1 C2 . 1.525(5) ?
C1 C10 . 1.544(4) ?
C2 C3 . 1.511(5) ?
C3 C4 . 1.538(5) ?
C4 C19 . 1.538(5) ?
C4 C20 . 1.544(5) ?
C4 C5 . 1.562(5) y
C5 C6 . 1.524(5) ?
C5 C10 . 1.559(4) y
C6 C7 . 1.528(5) ?
C7 C8 . 1.537(4) ?
C8 C9 . 1.553(4) y
C8 C21 . 1.558(4) ?
C8 C14 . 1.568(4) y
C9 C11 . 1.542(4) ?
C9 C10 . 1.570(4) y
C10 C22 . 1.544(5) ?
C11 C12 . 1.526(5) ?
C12 C13 . 1.550(4) ?
C13 C23 . 1.543(4) ?
C13 C18 . 1.548(4) y
C13 C14 . 1.575(4) y
C14 C15 . 1.547(4) ?
C15 C16 . 1.492(5) ?
C16 C17 . 1.320(4) ?
C17 C24 . 1.474(5) ?
C17 C18 . 1.499(5) ?
C18 C25 . 1.528(4) ?
C26 C27 . 1.478(6) ?
O5 C30 . 1.391(6) ?

loop_
_geom_hbond_atom_site_label_D
_geom_hbond_atom_site_label_H
_geom_hbond_atom_site_label_A
_geom_hbond_site_symmetry_A
_geom_hbond_distance_DH
_geom_hbond_distance_HA
_geom_hbond_distance_DA
_geom_hbond_angle_DHA
O4 H4A O5 . 0.83 1.97 2.666(4) 140.6
O5 H5 O3 4_646 1.20(5) 1.59(5) 2.763(4) 167(3)

loop_
_cod_related_entry_id
_cod_related_entry_database
_cod_related_entry_code
1 ChemSpider 21183235
